data_4349605
loop_
_publ_author_name
'Luo, Min'
'Hu, Dandan'
'Yang, Huajun'
'Li, Dongsheng'
'Wu, Tao'

_publ_section_title
;
 PCU-type copper-rich open-framework chalcogenides: pushing up the length
 limit of the connection mode and the first mixed-metal [Cu7GeSe13]
 cluster
;
_journal_issue 2
_journal_name_full 'Inorganic Chemistry Frontiers'
_journal_page_first 387
_journal_paper_doi 10.1039/C6QI00482B
_journal_volume 4
_journal_year 2017
_chemical_formula_moiety 'Cu32 Se76 Sn24'
_chemical_formula_sum 'Cu32 Se76 Sn24'
_chemical_formula_weight 10883.60
_chemical_name_common CuSnSe
_space_group_IT_number 204
_space_group_name_Hall '-I 2 2 3'
_space_group_name_H-M_alt 'I m -3'
_symmetry_cell_setting cubic
_symmetry_space_group_name_Hall '-I 2 2 3'
_symmetry_space_group_name_H-M 'I m -3'
_atom_sites_solution_primary direct
_atom_sites_solution_secondary difmap
_audit_creation_method SHELXL-97
_audit_update_record
;
2016-03-28 deposited with the CCDC.
2016-12-16 downloaded from the CCDC.
;
_cell_angle_alpha 90.00
_cell_angle_beta 90.00
_cell_angle_gamma 90.00
_cell_formula_units_Z 2
_cell_length_a 24.0523(5)
_cell_length_b 24.0523(5)
_cell_length_c 24.0523(5)
_cell_measurement_reflns_used 1077
_cell_measurement_temperature 293(2)
_cell_measurement_theta_max 20.4120
_cell_measurement_theta_min 3.5800
_cell_volume 13914.6(5)
_computing_structure_refinement 'SHELXL-97 (Sheldrick, 1997)'
_computing_structure_solution 'SHELXS-97 (Sheldrick, 1990)'
_diffrn_ambient_temperature 293(2)
_diffrn_measured_fraction_theta_full 0.996
_diffrn_measured_fraction_theta_max 0.996
_diffrn_measurement_device_type 'CCD area detector'
_diffrn_measurement_method 'phi and omega scans'
_diffrn_radiation_monochromator graphite
_diffrn_radiation_source 'fine-focus sealed tube'
_diffrn_radiation_type MoK\a
_diffrn_radiation_wavelength 0.71073
_diffrn_reflns_av_R_equivalents 0.0567
_diffrn_reflns_av_sigmaI/netI 0.0783
_diffrn_reflns_limit_h_max 28
_diffrn_reflns_limit_h_min -18
_diffrn_reflns_limit_k_max 28
_diffrn_reflns_limit_k_min -6
_diffrn_reflns_limit_l_max 28
_diffrn_reflns_limit_l_min -23
_diffrn_reflns_number 6497
_diffrn_reflns_theta_full 25.00
_diffrn_reflns_theta_max 25.00
_diffrn_reflns_theta_min 3.17
_exptl_absorpt_coefficient_mu 14.442
_exptl_absorpt_correction_T_max 0.153
_exptl_absorpt_correction_T_min 0.176
_exptl_crystal_colour black
_exptl_crystal_density_diffrn 2.598
_exptl_crystal_density_method 'not measured'
_exptl_crystal_description cubic
_exptl_crystal_F_000 9424.0
_exptl_crystal_size_max 0.13
_exptl_crystal_size_mid 0.13
_exptl_crystal_size_min 0.13
_refine_diff_density_max 0.749
_refine_diff_density_min -0.844
_refine_diff_density_rms 0.174
_refine_ls_goodness_of_fit_ref 0.985
_refine_ls_matrix_type full
_refine_ls_number_parameters 54
_refine_ls_number_reflns 2210
_refine_ls_number_restraints 0
_refine_ls_restrained_S_all 0.985
_refine_ls_R_factor_all 0.1130
_refine_ls_R_factor_gt 0.0610
_refine_ls_shift/su_max 0.000
_refine_ls_shift/su_mean 0.000
_refine_ls_structure_factor_coef Fsqd
_refine_ls_weighting_details 'calc w=1/[\s^2^(Fo^2^)+(0.0872P)^2^+0.0000P] where P=(Fo^2^+2Fc^2^)/3'
_refine_ls_weighting_scheme calc
_refine_ls_wR_factor_gt 0.1658
_refine_ls_wR_factor_ref 0.1789
_reflns_number_gt 1147
_reflns_number_total 2219
_reflns_threshold_expression >2sigma(I)
_cod_data_source_file c6qi00482b2.cif
_cod_data_source_block scs_sq_d
_cod_original_cell_volume 13914.6(9)
_cod_database_code 4349605

loop_
_symmetry_equiv_pos_as_xyz
'x, y, z'
'-x, -y, z'
'-x, y, -z'
'x, -y, -z'
'z, x, y'
'z, -x, -y'
'-z, -x, y'
'-z, x, -y'
'y, z, x'
'-y, z, -x'
'y, -z, -x'
'-y, -z, x'
'x+1/2, y+1/2, z+1/2'
'-x+1/2, -y+1/2, z+1/2'
'-x+1/2, y+1/2, -z+1/2'
'x+1/2, -y+1/2, -z+1/2'
'z+1/2, x+1/2, y+1/2'
'z+1/2, -x+1/2, -y+1/2'
'-z+1/2, -x+1/2, y+1/2'
'-z+1/2, x+1/2, -y+1/2'
'y+1/2, z+1/2, x+1/2'
'-y+1/2, z+1/2, -x+1/2'
'y+1/2, -z+1/2, -x+1/2'
'-y+1/2, -z+1/2, x+1/2'
'-x, -y, -z'
'x, y, -z'
'x, -y, z'
'-x, y, z'
'-z, -x, -y'
'-z, x, y'
'z, x, -y'
'z, -x, y'
'-y, -z, -x'
'y, -z, x'
'-y, z, x'
'y, z, -x'
'-x+1/2, -y+1/2, -z+1/2'
'x+1/2, y+1/2, -z+1/2'
'x+1/2, -y+1/2, z+1/2'
'-x+1/2, y+1/2, z+1/2'
'-z+1/2, -x+1/2, -y+1/2'
'-z+1/2, x+1/2, y+1/2'
'z+1/2, x+1/2, -y+1/2'
'z+1/2, -x+1/2, y+1/2'
'-y+1/2, -z+1/2, -x+1/2'
'y+1/2, -z+1/2, x+1/2'
'-y+1/2, z+1/2, x+1/2'
'y+1/2, z+1/2, -x+1/2'

loop_
_atom_site_label
_atom_site_type_symbol
_atom_site_fract_x
_atom_site_fract_y
_atom_site_fract_z
_atom_site_U_iso_or_equiv
_atom_site_adp_type
_atom_site_occupancy
_atom_site_symmetry_multiplicity
_atom_site_calc_flag
_atom_site_refinement_flags
Sn1 Sn 0.07110(4) 0.29471(5) 0.20514(5) 0.0711(4) Uani 1 1 d .
Se4 Se 0.2500 0.2500 0.2500 0.0580(9) Uani 1 6 d S
Se5 Se 0.14687(6) 0.36417(7) 0.19098(7) 0.0732(5) Uani 1 1 d .
Se2 Se 0.0000 0.32924(11) 0.27738(10) 0.0792(7) Uani 1 2 d S
Se6 Se 0.09716(7) 0.19683(7) 0.22878(8) 0.0817(6) Uani 1 1 d .
Se1 Se 0.0000 0.29396(13) 0.12462(11) 0.0984(10) Uani 1 2 d S
Cu7 Cu 0.19627(8) 0.33885(8) 0.27632(8) 0.0771(6) Uani 1 1 d .
Cu8 Cu 0.18900(9) 0.18900(9) 0.18900(9) 0.0821(11) Uani 1 3 d S

loop_
_atom_site_aniso_label
_atom_site_aniso_U_11
_atom_site_aniso_U_22
_atom_site_aniso_U_33
_atom_site_aniso_U_23
_atom_site_aniso_U_13
_atom_site_aniso_U_12
Sn1 0.0541(7) 0.0876(9) 0.0716(8) 0.0089(6) 0.0003(5) 0.0001(6)
Se4 0.0580(9) 0.0580(9) 0.0580(9) -0.0014(10) -0.0014(10) -0.0014(10)
Se5 0.0578(10) 0.0771(11) 0.0846(12) 0.0148(9) 0.0067(8) 0.0056(8)
Se2 0.0688(15) 0.0987(19) 0.0701(16) 0.0002(13) 0.000 0.000
Se6 0.0687(11) 0.0775(12) 0.0988(14) 0.0040(10) -0.0012(10) -0.0083(9)
Se1 0.0767(17) 0.156(3) 0.0627(16) 0.0117(16) 0.000 0.000
Cu7 0.0859(15) 0.0755(13) 0.0699(13) 0.0064(11) -0.0003(10) 0.0029(11)
Cu8 0.0821(11) 0.0821(11) 0.0821(11) -0.0056(11) -0.0056(11) -0.0056(11)

loop_
_atom_type_symbol
_atom_type_description
_atom_type_scat_dispersion_real
_atom_type_scat_dispersion_imag
_atom_type_scat_source
C C 0.0033 0.0016 'International Tables Vol C Tables 4.2.6.8 and 6.1.1.4'
H H 0.0000 0.0000 'International Tables Vol C Tables 4.2.6.8 and 6.1.1.4'
N N 0.0061 0.0033 'International Tables Vol C Tables 4.2.6.8 and 6.1.1.4'
Cu Cu 0.3201 1.2651 'International Tables Vol C Tables 4.2.6.8 and 6.1.1.4'
Se Se -0.0929 2.2259 'International Tables Vol C Tables 4.2.6.8 and 6.1.1.4'
Sn Sn -0.6537 1.4246 'International Tables Vol C Tables 4.2.6.8 and 6.1.1.4'

loop_
_geom_angle_atom_site_label_1
_geom_angle_atom_site_label_2
_geom_angle_atom_site_label_3
_geom_angle
_geom_angle_site_symmetry_1
_geom_angle_site_symmetry_3
Se5 Sn1 Se6 118.56(7) . .
Se5 Sn1 Se2 111.17(8) . .
Se6 Sn1 Se2 108.45(8) . .
Se5 Sn1 Se1 112.69(8) . .
Se6 Sn1 Se1 109.24(9) . .
Se2 Sn1 Se1 93.93(7) . .
Cu8 Se4 Cu8 180.00(15) . 37
Cu8 Se4 Cu7 109.34(5) . 9
Cu8 Se4 Cu7 70.66(5) 37 9
Cu8 Se4 Cu7 70.66(5) . 41
Cu8 Se4 Cu7 109.34(5) 37 41
Cu7 Se4 Cu7 70.40(5) 9 41
Cu8 Se4 Cu7 109.34(5) . .
Cu8 Se4 Cu7 70.66(5) 37 .
Cu7 Se4 Cu7 109.60(5) 9 .
Cu7 Se4 Cu7 70.40(5) 41 .
Cu8 Se4 Cu7 70.66(5) . 37
Cu8 Se4 Cu7 109.34(5) 37 37
Cu7 Se4 Cu7 70.40(5) 9 37
Cu7 Se4 Cu7 109.60(5) 41 37
Cu7 Se4 Cu7 180.0 . 37
Cu8 Se4 Cu7 70.66(5) . 45
Cu8 Se4 Cu7 109.34(5) 37 45
Cu7 Se4 Cu7 180.00(9) 9 45
Cu7 Se4 Cu7 109.60(5) 41 45
Cu7 Se4 Cu7 70.40(5) . 45
Cu7 Se4 Cu7 109.60(5) 37 45
Cu8 Se4 Cu7 109.34(5) . 5
Cu8 Se4 Cu7 70.66(5) 37 5
Cu7 Se4 Cu7 109.60(5) 9 5
Cu7 Se4 Cu7 180.00(9) 41 5
Cu7 Se4 Cu7 109.60(5) . 5
Cu7 Se4 Cu7 70.40(5) 37 5
Cu7 Se4 Cu7 70.40(5) 45 5
Cu7 Se5 Cu7 74.51(10) . 41
Cu7 Se5 Sn1 94.21(8) . .
Cu7 Se5 Sn1 101.11(8) 41 .
Sn1 Se2 Sn1 83.21(9) 28 .
Cu8 Se6 Cu7 74.82(10) . 45
Cu8 Se6 Sn1 102.27(7) . .
Cu7 Se6 Sn1 94.38(8) 45 .
Sn1 Se1 Sn1 82.89(9) . 28
Se5 Cu7 Se6 114.87(10) . 41
Se5 Cu7 Se5 114.56(9) . 45
Se6 Cu7 Se5 114.79(10) 41 45
Se5 Cu7 Se4 104.11(8) . .
Se6 Cu7 Se4 102.48(8) 41 .
Se5 Cu7 Se4 103.84(8) 45 .
Se5 Cu7 Cu8 138.16(9) . 37
Se6 Cu7 Cu8 51.94(8) 41 37
Se5 Cu7 Cu8 105.88(8) 45 37
Se4 Cu7 Cu8 54.12(7) . 37
Se5 Cu7 Cu7 52.89(8) . 41
Se6 Cu7 Cu7 105.10(9) 41 41
Se5 Cu7 Cu7 138.53(12) 45 41
Se4 Cu7 Cu7 54.80(2) . 41
Cu8 Cu7 Cu7 89.52(5) 37 41
Se5 Cu7 Cu7 106.26(11) . 45
Se6 Cu7 Cu7 137.28(10) 41 45
Se5 Cu7 Cu7 52.60(7) 45 45
Se4 Cu7 Cu7 54.80(2) . 45
Cu8 Cu7 Cu7 89.52(5) 37 45
Cu7 Cu7 Cu7 90.28(10) 41 45
Se6 Cu8 Se6 113.76(7) 9 .
Se6 Cu8 Se6 113.76(7) 9 5
Se6 Cu8 Se6 113.76(7) . 5
Se6 Cu8 Se4 104.73(9) 9 .
Se6 Cu8 Se4 104.73(9) . .
Se6 Cu8 Se4 104.73(9) 5 .
Se6 Cu8 Cu7 53.24(6) 9 41
Se6 Cu8 Cu7 105.95(7) . 41
Se6 Cu8 Cu7 139.37(9) 5 41
Se4 Cu8 Cu7 55.22(7) . 41
Se6 Cu8 Cu7 139.37(9) 9 45
Se6 Cu8 Cu7 53.24(6) . 45
Se6 Cu8 Cu7 105.95(7) 5 45
Se4 Cu8 Cu7 55.22(7) . 45
Cu7 Cu8 Cu7 90.69(10) 41 45
Se6 Cu8 Cu7 105.95(7) 9 37
Se6 Cu8 Cu7 139.37(9) . 37
Se6 Cu8 Cu7 53.24(6) 5 37
Se4 Cu8 Cu7 55.22(7) . 37
Cu7 Cu8 Cu7 90.69(10) 41 37
Cu7 Cu8 Cu7 90.69(10) 45 37

loop_
_geom_bond_atom_site_label_1
_geom_bond_atom_site_label_2
_geom_bond_distance
_geom_bond_site_symmetry_2
Sn1 Se5 2.4957(19) .
Sn1 Se6 2.502(2) .
Sn1 Se2 2.576(2) .
Sn1 Se1 2.584(2) .
Se4 Cu8 2.541(4) .
Se4 Cu8 2.541(4) 37
Se4 Cu7 2.576(2) 9
Se4 Cu7 2.576(2) 41
Se4 Cu7 2.576(2) .
Se4 Cu7 2.576(2) 37
Se4 Cu7 2.576(2) 45
Se4 Cu7 2.576(2) 5
Se5 Cu7 2.449(3) .
Se5 Cu7 2.458(3) 41
Se2 Sn1 2.576(2) 28
Se6 Cu8 2.415(2) .
Se6 Cu7 2.457(3) 45
Se1 Sn1 2.584(2) 28
Cu7 Se6 2.457(3) 41
Cu7 Se5 2.458(3) 45
Cu7 Cu8 2.960(3) 37
Cu7 Cu7 2.970(3) 41
Cu7 Cu7 2.970(3) 45
Cu8 Se6 2.415(2) 9
Cu8 Se6 2.415(2) 5
Cu8 Cu7 2.960(3) 41
Cu8 Cu7 2.960(3) 45
Cu8 Cu7 2.960(3) 37

loop_
_platon_squeeze_void_nr
_platon_squeeze_void_average_x
_platon_squeeze_void_average_y
_platon_squeeze_void_average_z
_platon_squeeze_void_volume
_platon_squeeze_void_count_electrons
_platon_squeeze_void_content
1 -0.047 -0.030 -0.032 7467 2179 ' '
